data_7210357
loop_
_publ_author_name
'Parra, Nicole'
'Guarda, Luz'
'Belmar, Julio B.'
'Hidalgo, Paulina I.'
'Jim\'enez, Claudio A.'
'Pas\'an, Jorge'
'Ruiz-P\'erez, Catalina'

_publ_section_title
;
 Conformational influence of quinoline moieties in the crystal packing of
 bis(quinolinecarboxamide)alkane derivatives
;
_journal_issue 36
_journal_name_full CrystEngComm
_journal_page_first 7212
_journal_paper_doi 10.1039/c3ce40807h
_journal_volume 15
_journal_year 2013
_chemical_formula_sum 'C24 H22 N4 O2'
_chemical_formula_weight 398.46
_chemical_name_systematic
;
?
;
_space_group_IT_number 14
_symmetry_cell_setting monoclinic
_symmetry_space_group_name_Hall '-P 2yn'
_symmetry_space_group_name_H-M 'P 1 21/n 1'
_atom_sites_solution_hydrogens geom
_atom_sites_solution_primary direct
_atom_sites_solution_secondary difmap
_audit_creation_method SHELXL-97
_cell_angle_alpha 90.00
_cell_angle_beta 91.355(8)
_cell_angle_gamma 90.00
_cell_formula_units_Z 2
_cell_length_a 5.2593(5)
_cell_length_b 5.0366(4)
_cell_length_c 35.673(3)
_cell_measurement_reflns_used 2170
_cell_measurement_temperature 100(2)
_cell_measurement_theta_max 73.5274
_cell_measurement_theta_min 3.7152
_cell_volume 944.68(14)
_computing_cell_refinement
;
CrysAlisPro, Oxford Diffraction Ltd.,
Version 1.171.34.44 (release 25-10-2010 CrysAlis171 .NET)
(compiled Oct 25 2010,18:11:34)
;
_computing_data_collection
;
CrysAlisPro, Oxford Diffraction Ltd.,
Version 1.171.34.44 (release 25-10-2010 CrysAlis171 .NET)
(compiled Oct 25 2010,18:11:34)
;
_computing_data_reduction
;
CrysAlisPro, Oxford Diffraction Ltd.,
Version 1.171.34.44 (release 25-10-2010 CrysAlis171 .NET)
(compiled Oct 25 2010,18:11:34)
;
_computing_structure_refinement 'SHELXL-97 (Sheldrick, 1997)'
_computing_structure_solution 'SHELXS-97 (Sheldrick, 1997)'
_diffrn_ambient_temperature 100.0
_diffrn_detector_area_resol_mean 10.5953
_diffrn_measured_fraction_theta_full 0.979
_diffrn_measured_fraction_theta_max 0.979
_diffrn_measurement_device_type 'SuperNova, Dual, Cu at zero, Atlas'
_diffrn_measurement_method '\w scans'
_diffrn_radiation_monochromator mirror
_diffrn_radiation_source 'SuperNova (Cu) X-ray Source'
_diffrn_radiation_type 'Cu K\a'
_diffrn_radiation_wavelength 1.5418
_diffrn_reflns_av_R_equivalents 0.0383
_diffrn_reflns_av_sigmaI/netI 0.0366
_diffrn_reflns_limit_h_max 6
_diffrn_reflns_limit_h_min -6
_diffrn_reflns_limit_k_max 6
_diffrn_reflns_limit_k_min -6
_diffrn_reflns_limit_l_max 43
_diffrn_reflns_limit_l_min -42
_diffrn_reflns_number 5371
_diffrn_reflns_theta_full 73.69
_diffrn_reflns_theta_max 73.69
_diffrn_reflns_theta_min 4.96
_exptl_absorpt_coefficient_mu 0.735
_exptl_absorpt_correction_T_max 1.00000
_exptl_absorpt_correction_T_min 0.77376
_exptl_absorpt_correction_type multi-scan
_exptl_absorpt_process_details
;
CrysAlisPro, Oxford Diffraction Ltd.,
Version 1.171.34.44 (release 25-10-2010 CrysAlis171 .NET)
(compiled Oct 25 2010,18:11:34)
Empirical absorption correction using spherical harmonics,
implemented in SCALE3 ABSPACK scaling algorithm.
;
_exptl_crystal_colour colourless
_exptl_crystal_density_diffrn 1.401
_exptl_crystal_density_method 'not measured'
_exptl_crystal_description prism
_exptl_crystal_F_000 420
_exptl_crystal_size_max 0.28
_exptl_crystal_size_mid 0.17
_exptl_crystal_size_min 0.15
_refine_diff_density_max 0.296
_refine_diff_density_min -0.228
_refine_diff_density_rms 0.047
_refine_ls_extinction_coef 0.0028(6)
_refine_ls_extinction_expression Fc^*^=kFc[1+0.001xFc^2^\l^3^/sin(2\q)]^-1/4^
_refine_ls_extinction_method SHELXL
_refine_ls_goodness_of_fit_ref 1.105
_refine_ls_hydrogen_treatment constr
_refine_ls_matrix_type full
_refine_ls_number_parameters 137
_refine_ls_number_reflns 1865
_refine_ls_number_restraints 0
_refine_ls_restrained_S_all 1.105
_refine_ls_R_factor_all 0.0543
_refine_ls_R_factor_gt 0.0391
_refine_ls_shift/su_max 0.000
_refine_ls_shift/su_mean 0.000
_refine_ls_structure_factor_coef Fsqd
_refine_ls_weighting_details 'calc w=1/[\s^2^(Fo^2^)+(0.0535P)^2^+0.4390P] where P=(Fo^2^+2Fc^2^)/3'
_refine_ls_weighting_scheme calc
_refine_ls_wR_factor_gt 0.1090
_refine_ls_wR_factor_ref 0.1129
_reflns_number_gt 1656
_reflns_number_total 1865
_reflns_threshold_expression >2sigma(I)
_cod_data_source_file c3ce40807h.txt
_cod_data_source_block compound_5b
_cod_original_cell_volume 944.67(14)
_cod_original_sg_symbol_H-M P21/n
_cod_database_code 7210357

loop_
_symmetry_equiv_pos_as_xyz
'x, y, z'
'-x+1/2, y+1/2, -z+1/2'
'-x, -y, -z'
'x-1/2, -y-1/2, z-1/2'

loop_
_atom_site_label
_atom_site_type_symbol
_atom_site_fract_x
_atom_site_fract_y
_atom_site_fract_z
_atom_site_U_iso_or_equiv
_atom_site_adp_type
_atom_site_occupancy
_atom_site_symmetry_multiplicity
_atom_site_calc_flag
_atom_site_refinement_flags
C1 C 0.4612(2) 0.3584(3) 0.07305(4) 0.0164(3) Uani 1 1 d .
C2 C 0.2940(2) 0.2901(3) 0.10514(4) 0.0166(3) Uani 1 1 d .
C3 C 0.3521(3) 0.0886(3) 0.12986(4) 0.0176(3) Uani 1 1 d .
H3 H 0.4908 -0.0209 0.1255 0.021 Uiso 1 1 calc R
C4 C 0.2027(2) 0.0460(3) 0.16192(4) 0.0172(3) Uani 1 1 d .
C5 C 0.2585(3) -0.1528(3) 0.18884(4) 0.0200(3) Uani 1 1 d .
H5 H 0.3972 -0.2649 0.1860 0.024 Uiso 1 1 calc R
C6 C 0.1057(3) -0.1777(3) 0.21909(4) 0.0217(3) Uani 1 1 d .
H6 H 0.1373 -0.3082 0.2371 0.026 Uiso 1 1 calc R
C7 C -0.1009(3) -0.0020(3) 0.22254(4) 0.0223(3) Uani 1 1 d .
H7 H -0.2016 -0.0207 0.2435 0.027 Uiso 1 1 calc R
C8 C -0.0106(2) 0.2118(3) 0.16772(4) 0.0177(3) Uani 1 1 d .
C9 C -0.0697(3) 0.4142(3) 0.14145(4) 0.0193(3) Uani 1 1 d .
H9 H -0.2119 0.5206 0.1447 0.023 Uiso 1 1 calc R
C10 C 0.0805(3) 0.4544(3) 0.11128(4) 0.0179(3) Uani 1 1 d .
H10 H 0.0422 0.5912 0.0946 0.021 Uiso 1 1 calc R
C11 C 0.7596(3) 0.2158(3) 0.02621(4) 0.0181(3) Uani 1 1 d .
H11A H 0.8753 0.3564 0.0340 0.022 Uiso 1 1 calc R
H11B H 0.6643 0.2768 0.0042 0.022 Uiso 1 1 calc R
C12 C 0.9111(2) -0.0287(3) 0.01618(3) 0.0177(3) Uani 1 1 d .
H12A H 0.7955 -0.1711 0.0091 0.021 Uiso 1 1 calc R
H12B H 1.0105 -0.0867 0.0379 0.021 Uiso 1 1 calc R
N1 N 0.5836(2) 0.1604(2) 0.05642(3) 0.0177(3) Uani 1 1 d .
H1 H 0.5589 -0.0006 0.0635 0.021 Uiso 1 1 calc R
N2 N -0.1622(2) 0.1864(3) 0.19844(3) 0.0215(3) Uani 1 1 d .
O1 O 0.48381(19) 0.59325(19) 0.06312(3) 0.0216(3) Uani 1 1 d .

loop_
_atom_site_aniso_label
_atom_site_aniso_U_11
_atom_site_aniso_U_22
_atom_site_aniso_U_33
_atom_site_aniso_U_23
_atom_site_aniso_U_13
_atom_site_aniso_U_12
C1 0.0169(6) 0.0145(6) 0.0179(6) 0.0000(5) 0.0018(5) -0.0011(5)
C2 0.0177(6) 0.0152(7) 0.0170(6) -0.0025(5) 0.0029(5) -0.0032(5)
C3 0.0169(6) 0.0157(7) 0.0204(6) -0.0019(5) 0.0041(5) -0.0006(5)
C4 0.0176(6) 0.0157(7) 0.0183(6) -0.0019(5) 0.0019(5) -0.0035(5)
C5 0.0200(7) 0.0183(7) 0.0218(7) -0.0004(5) 0.0016(5) -0.0003(6)
C6 0.0250(7) 0.0208(7) 0.0193(7) 0.0027(5) 0.0012(5) -0.0047(6)
C7 0.0247(7) 0.0236(8) 0.0187(6) -0.0008(5) 0.0060(5) -0.0049(6)
C8 0.0174(6) 0.0176(7) 0.0184(6) -0.0034(5) 0.0032(5) -0.0037(6)
C9 0.0169(6) 0.0181(7) 0.0228(7) -0.0021(5) 0.0026(5) 0.0006(6)
C10 0.0195(6) 0.0149(7) 0.0193(6) 0.0002(5) 0.0008(5) 0.0001(6)
C11 0.0201(6) 0.0160(7) 0.0184(6) 0.0018(5) 0.0064(5) -0.0018(6)
C12 0.0178(6) 0.0166(7) 0.0190(7) 0.0016(5) 0.0041(5) 0.0000(6)
N1 0.0212(6) 0.0127(6) 0.0195(6) 0.0012(4) 0.0075(4) -0.0010(5)
N2 0.0213(6) 0.0226(6) 0.0208(6) -0.0014(5) 0.0070(4) -0.0029(5)
O1 0.0264(5) 0.0139(5) 0.0250(5) 0.0019(4) 0.0084(4) -0.0005(4)

loop_
_atom_type_symbol
_atom_type_description
_atom_type_scat_dispersion_real
_atom_type_scat_dispersion_imag
_atom_type_scat_source
C C 0.0181 0.0091 'International Tables Vol C Tables 4.2.6.8 and 6.1.1.4'
H H 0.0000 0.0000 'International Tables Vol C Tables 4.2.6.8 and 6.1.1.4'
N N 0.0311 0.0180 'International Tables Vol C Tables 4.2.6.8 and 6.1.1.4'
O O 0.0492 0.0322 'International Tables Vol C Tables 4.2.6.8 and 6.1.1.4'

loop_
_geom_angle_atom_site_label_1
_geom_angle_atom_site_label_2
_geom_angle_atom_site_label_3
_geom_angle
_geom_angle_site_symmetry_3
O1 C1 N1 122.37(12) .
O1 C1 C2 119.89(12) .
N1 C1 C2 117.74(12) .
C3 C2 C10 119.84(12) .
C3 C2 C1 122.26(12) .
C10 C2 C1 117.72(12) .
C2 C3 C4 120.66(13) .
C5 C4 C8 118.05(12) .
C5 C4 C3 123.01(13) .
C8 C4 C3 118.93(13) .
C6 C5 C4 119.02(13) .
C5 C6 C7 118.72(13) .
N2 C7 C6 125.00(13) .
N2 C8 C9 118.17(12) .
N2 C8 C4 122.47(13) .
C9 C8 C4 119.35(12) .
C10 C9 C8 120.47(13) .
C9 C10 C2 120.73(13) .
N1 C11 C12 111.37(11) .
C11 C12 C12 111.01(14) 3_755
C1 N1 C11 120.33(11) .
C7 N2 C8 116.73(12) .

loop_
_geom_bond_atom_site_label_1
_geom_bond_atom_site_label_2
_geom_bond_distance
_geom_bond_site_symmetry_2
C1 O1 1.2410(16) .
C1 N1 1.3336(18) .
C1 C2 1.5001(17) .
C2 C3 1.3738(19) .
C2 C10 1.4162(19) .
C3 C4 1.4192(18) .
C4 C5 1.4134(19) .
C4 C8 1.418(2) .
C5 C6 1.3666(19) .
C6 C7 1.409(2) .
C7 N2 1.3157(19) .
C8 N2 1.3761(17) .
C8 C9 1.4144(19) .
C9 C10 1.3652(18) .
C11 N1 1.4642(16) .
C11 C12 1.5144(19) .
C12 C12 1.530(2) 3_755
